data_4022954
loop_
_publ_author_name
'Qiuling Song'
'Douglas M. Ho'
'Robert A. Pascal Jr.'

_publ_contact_author_address
;
Princeton University
Department of Chemistry
Princeton, NJ   08544-1009
USA
;
_publ_contact_author_email rpascal@princeton.edu
_publ_contact_author_fax '(609) 258 6746'
_publ_contact_author_name 'Professor Robert A. Pascal, Jr.'
_publ_contact_author_phone '(609) 258 5417'
_publ_section_title
;
 The Supertristeroids: Large, Chiral, Molecular Bowls Prepared
 by Trimerization of Pentacyclic Steroidal Ketones
;
_journal_name_full 'Journal of Organic Chemistry'
_journal_page_first 4449
_journal_page_last 4453
_journal_paper_doi 10.1021/jo070458k
_journal_volume 72
_journal_year 2007
_chemical_absolute_configuration rm
_chemical_compound_source 'chemical synthesis'
_chemical_formula_iupac 'C31 H52 O'
_chemical_formula_moiety 'C31 H52 O'
_chemical_formula_structural 'C31 H52 O'
_chemical_formula_sum 'C31 H52 O'
_chemical_formula_weight 440.73
_chemical_name_systematic
;
4alpha,3beta-(3'-oxocyclohexano)-5beta-cholestane
;
_space_group_IT_number 5
_symmetry_cell_setting monoclinic
_symmetry_Int_Tables_number 5
_symmetry_space_group_name_Hall 'C 2y'
_symmetry_space_group_name_H-M 'C 1 2 1'
_atom_sites_solution_hydrogens geom
_atom_sites_solution_primary direct
_atom_sites_solution_secondary difmap
_audit_creation_date 'November 22, 2006'
_audit_creation_method
;
SHELXL and manual editing of form.cif
;
_audit_update_record
;
Nov. 22, 2006  rap124f.cif        Initial CIF created by DMH.

Nov. 22, 2006  README sections    See _exptl_special_details for a brief
                                  discussion of the data collection and
                                  data reduction procedures and results.
                                  (Located about a third of the way from
                                  the begin of this file.)

                                  See _refine_special_details for a brief
                                  discussion of the structure solution
                                  and refinement, disorder treatment, etc.
                                  (Located about a third-to-halfway from
                                  the begin of this file.)
                                  
                                  See _geom_special_details for a brief
                                  discussion of miscellaneous structural
                                  features.  (Located at the bottom of
                                  this file.)

Nov. 22, 2006  Sent to Checkcif.  See rap124f_checkcif.pdf for
                                  the alerts that were generated.
                                  Selected responses follow.

Nov. 28, 2006  Updates.           A few fixes were made to the responses
                                  to the CheckCIF alerts.

-------------------------------------------------------------------------

THETM01_ALERT_3_A The value of sine(theta_max)/wavelength is      < 0.550
                  Calculated sin(theta_max)/wavelength =           0.5391
PLAT027_ALERT_3_A _diffrn_reflns_theta_full (too) Low ........ 22.53 Deg.

                  The alerts THETM01_ALERT_3_A and PLAT027_ALERT_3_A are
                  not a problem.  They simply reflect the fact that the
                  crystal available for the experiment was not of
                  sufficient quality to provide usable data to higher
                  angles.  Also, there is extensive disorder in the
                  aliphatic side chain in this molecule.  It is not
                  uncommon to find that extensive disorder will diminish
                  the effective resolution of a data set.  Therefore,
                  only a 0.93 Angstrom resolution data set was targeted.
                  Nevertheless, such a data set is still considered to
                  be of "atomic resolution", and still meets the
                  community's standards of acceptability in such severe
                  disorder cases.

PLAT024_ALERT_4_B Merging of Friedel Pairs is STRONGLY Indicated ...... !
REFLT03_ALERT_4_G MoKa measured Friedel data cannot be used to determine
                  absolute structure in a light-atom study EXCEPT under
                  VERY special conditions. It is preferred that Friedel
                  data is merged in such cases.

                  PLAT024_ALERT_4_B and REFLT03_ALERT_4_G are the same,
                  and is only a recommendation.  In truth and on theoret-
                  ical grounds, Friedel data are unique and should not be
                  merged.  Therefore, it is not wrong to ignore this
                  CheckCif recommendation, and to exercise our right to
                  retain the data as unmerged.

PLAT222_ALERT_3_A Large Non-Solvent H Ueq(max)/Ueq(min) ...... 5.16 Ratio
PLAT220_ALERT_2_B Large Non-Solvent C Ueq(max)/Ueq(min) ...... 4.18 Ratio
PLAT242_ALERT_2_C Check Low Ueq as Compared to Neighbors for ....... C25
PLAT242_ALERT_2_B Check Low Ueq as Compared to Neighbors for ....... C25*
PLAT242_ALERT_2_C Check Low Ueq as Compared to Neighbors for ....... C25'
PLAT242_ALERT_2_C Check Low Ueq as Compared to Neighbors for ....... C25"
PLAT432_ALERT_2_B Short Inter X...Y Contact C26* .. C26* ...... 3.09 Ang.
PLAT432_ALERT_2_B Short Inter X...Y Contact C27" .. C27" ...... 3.07 Ang.
PLAT305_ALERT_2_A Isolated Hydrogen Atom (Outside Bond Range ??) .. <H24A
PLAT305_ALERT_2_A Isolated Hydrogen Atom (Outside Bond Range ??) .. <H24B
PLAT305_ALERT_2_A Isolated Hydrogen Atom (Outside Bond Range ??) .. <H24C
PLAT305_ALERT_2_A Isolated Hydrogen Atom (Outside Bond Range ??) .. <H24D
PLAT305_ALERT_2_A Isolated Hydrogen Atom (Outside Bond Range ??) .. <H24E
PLAT305_ALERT_2_A Isolated Hydrogen Atom (Outside Bond Range ??) .. <H24F
PLAT305_ALERT_2_A Isolated Hydrogen Atom (Outside Bond Range ??) .. <H24G
PLAT305_ALERT_2_A Isolated Hydrogen Atom (Outside Bond Range ??) .. <H24H
PLAT301_ALERT_3_C Main Residue Disorder ..................... 14.00 Perc.
PLAT720_ALERT_4_C Number of Unusual/Non-Standard Label(s) ............. 8

                  PLAT222_ALERT_3_A to PLAT720_ALERT_4_C are the result
                  of extensive disorder in 14.00 percent of the molecule.
                  The disorder was modelled as well as might be expected
                  (see _refine_special_details).  The validation routine
                  is apparently having some difficulties with correctly
                  grouping the partial atoms of each component of the
                  disorder together.  All eight C-H distances for H24A
                  to H24H are 0.99 Angstroms, i.e., within bond range
                  (see _geom_bond_distance).  The atoms for the minor
                  components of the disorder were given labels ending
                  with *, ', or ".  The validation routine considers the
                  eight partial atoms with labels ending with * to be
                  unusual.  That is of course just a subjective
                  preference in the validation software, i.e., there is
                  no hard rule that says that * may not be used.

STRVA01_ALERT_4_C Flack test results are meaningless.
                  From the CIF: _refine_ls_abs_structure_Flack      0.180
                  From the CIF: _refine_ls_abs_structure_Flack_su   2.340
PLAT032_ALERT_4_C Std. Uncertainty in Flack Parameter too High ..... 2.00
PLAT850_ALERT_2_C Check Flack Parameter Exact Value 0.00 and su .. 2.00

                  STRVA01_ALERT_4_C, PLAT032_ALERT_4_C and PLAT850_ALERT_
                  2_C are obviously all saying the same thing.  Yes, we
                  agree that the absolute structure cannot be determined
                  based on the intensity data.  However, the compound is
                  derived from a steroid, and hence, contains centers of
                  known chirality to begin with.  Since the chemical
                  procedures used in synthesizing the compound do not
                  involve bond making or breaking at those centers of
                  known chirality, the absolute structure of the compound
                  remains fully discernible and unequivocal based on the
                  pre-existing internal chiral labels within the molecule
                  itself.

PLAT791_ALERT_1_G Confirm the Absolute Configuration of ....... C3  =  S
PLAT791_ALERT_1_G Confirm the Absolute Configuration of ....... C4  =  R
PLAT791_ALERT_1_G Confirm the Absolute Configuration of ....... C5  =  R
PLAT791_ALERT_1_G Confirm the Absolute Configuration of ....... C8  =  R
PLAT791_ALERT_1_G Confirm the Absolute Configuration of ....... C9  =  S
PLAT791_ALERT_1_G Confirm the Absolute Configuration of ....... C10 =  R
PLAT791_ALERT_1_G Confirm the Absolute Configuration of ....... C13 =  R
PLAT791_ALERT_1_G Confirm the Absolute Configuration of ....... C14 =  S
PLAT791_ALERT_1_G Confirm the Absolute Configuration of ....... C17 =  S

                  The CheckCif recommendation for the assignment of the
                  chiral centers in 4alpha,3beta-(3'-oxocyclohexano)-
                  5beta-cholestane is (3S,4R,5R,8R,9S,10R,13R,14S,17S).
                  In truth, steroids are rather notoriously difficult
                  when it comes to R/S assignments, and we believe that
                  the validation routine has not only missed C20 (i.e.,
                  there are 10 stereocenters), but has misassigned 4 of
                  the 9 stereocenters that it did find.  We believe that
                  the correct assignment is (3S,4S,5R,8S,9S,10S,13R,14S,
                  17R,20R).  Regardless, by visual inspection of the
                  molecule with any molecular viewer, it is obvious that
                  the standard correct hand for steroids is depicted,
                  and any discrepancy between the CheckCif assigments
                  and our own is merely book-keeping, i.e., the refined
                  absolute structure is correct as stands.
;
_cell_angle_alpha 90.00
_cell_angle_beta 91.180(2)
_cell_angle_gamma 90.00
_cell_formula_units_Z 4
_cell_length_a 11.3299(7)
_cell_length_b 7.5129(4)
_cell_length_c 32.620(2)
_cell_measurement_reflns_used 14706
_cell_measurement_temperature 200(2)
_cell_measurement_theta_max 22.53
_cell_measurement_theta_min 1.25
_cell_volume 2776.0(3)
_computing_cell_refinement 'DENZO-SMN (Otwinowski & Minor, 1997)'
_computing_data_collection 'COLLECT (Nonius, 1998)'
_computing_data_reduction 'DENZO-SMN (Otwinowski & Minor, 1997)'
_computing_molecular_graphics 'Siemens SHELXTL (Sheldrick, 1996)'
_computing_publication_material 'Siemens SHELXTL (Sheldrick, 1996)'
_computing_structure_refinement 'Siemens SHELXTL (Sheldrick, 1996)'
_computing_structure_solution 'Siemens SHELXTL (Sheldrick, 1996)'
_diffrn_ambient_temperature 200(2)
_diffrn_measured_fraction_theta_full 0.998
_diffrn_measured_fraction_theta_max 0.998
_diffrn_measurement_device 'Nonius KappaCCD'
_diffrn_measurement_method '\w scans, 1720 0.5\% rotations'
_diffrn_radiation_monochromator graphite
_diffrn_radiation_source 'fine-focus sealed tube'
_diffrn_radiation_type 'Mo K\a'
_diffrn_radiation_wavelength 0.71073
_diffrn_reflns_av_R_equivalents 0.0730
_diffrn_reflns_av_sigmaI/netI 0.0559
_diffrn_reflns_limit_h_max 11
_diffrn_reflns_limit_h_min -12
_diffrn_reflns_limit_k_max 8
_diffrn_reflns_limit_k_min -8
_diffrn_reflns_limit_l_max 34
_diffrn_reflns_limit_l_min -35
_diffrn_reflns_number 14706
_diffrn_reflns_theta_full 22.53
_diffrn_reflns_theta_max 22.53
_diffrn_reflns_theta_min 1.25
_diffrn_standards_decay_% 0
_diffrn_standards_number 0
_exptl_absorpt_coefficient_mu 0.061
_exptl_absorpt_correction_type none
_exptl_crystal_colour Colorless
_exptl_crystal_density_diffrn 1.055
_exptl_crystal_density_method 'not measured'
_exptl_crystal_description Plate
_exptl_crystal_F_000 984
_exptl_crystal_size_max 0.30
_exptl_crystal_size_mid 0.19
_exptl_crystal_size_min 0.05
_refine_diff_density_max 0.094
_refine_diff_density_min -0.124
_refine_diff_density_rms 0.026
_refine_ls_abs_structure_details 'Flack H D (1983), Acta Cryst. A39, 876-881'
_refine_ls_abs_structure_Flack 0.18(234)
_refine_ls_extinction_method none
_refine_ls_goodness_of_fit_all 1.071
_refine_ls_goodness_of_fit_ref 1.099
_refine_ls_hydrogen_treatment constr
_refine_ls_matrix_type full
_refine_ls_number_parameters 400
_refine_ls_number_reflns 3635
_refine_ls_number_restraints 369
_refine_ls_restrained_S_all 1.209
_refine_ls_restrained_S_obs 1.062
_refine_ls_R_factor_all 0.0606
_refine_ls_R_factor_gt 0.0478
_refine_ls_shift/su_max 0.000
_refine_ls_shift/su_mean 0.000
_refine_ls_structure_factor_coef Fsqd
_refine_ls_weighting_details 'w=1/[\s^2^(Fo^2^)+(0.0371P)^2^+0.9453P] where P=(Fo^2^+2Fc^2^)/3'
_refine_ls_weighting_scheme calc
_refine_ls_wR_factor_all 0.1300
_refine_ls_wR_factor_ref 0.1046
_reflns_number_gt 3109
_reflns_number_total 3636
_reflns_threshold_expression I>2\s(I)
_cod_data_source_file jo070458ksi20070305_110730.cif
_cod_data_source_block rap124f
_cod_depositor_comments
;
The following automatic conversions were performed:
'_symmetry_cell_setting' value 'Monoclinic' changed to 'monoclinic'
according to '/home/saulius/struct/CIF-dictionaries/cif_core.dic'
dictionary named 'cif_core.dic' version 2.4.1 from 2010-06-29.

Automatic conversion script
Id: cif_fix_enum 1527 2010-12-29 10:47:43Z saulius 
;
_cod_original_sg_symbol_H-M 'C 2'
_cod_database_code 4022954

loop_
_symmetry_equiv_pos_as_xyz
'x, y, z'
'-x, y, -z'
'x+1/2, y+1/2, z'
'-x+1/2, y+1/2, -z'

loop_
_atom_site_aniso_label
_atom_site_aniso_U_11
_atom_site_aniso_U_22
_atom_site_aniso_U_33
_atom_site_aniso_U_23
_atom_site_aniso_U_13
_atom_site_aniso_U_12
C1 0.062(2) 0.045(2) 0.069(2) 0.003(2) 0.0030(14) 0.0099(13)
C2 0.060(2) 0.041(2) 0.063(2) 0.0063(14) 0.0016(13) 0.0003(13)
C3 0.0456(15) 0.044(2) 0.060(2) 0.0062(14) 0.0038(12) -0.0010(12)
C4 0.0412(14) 0.0405(15) 0.057(2) 0.0014(13) 0.0014(11) 0.0041(11)
C5 0.041(2) 0.047(2) 0.067(2) 0.0031(13) 0.0026(13) 0.0031(11)
C6 0.044(2) 0.050(2) 0.073(2) 0.0010(15) 0.0076(14) -0.0025(12)
C7 0.048(2) 0.043(2) 0.064(2) 0.0036(14) 0.0115(13) 0.0007(12)
C8 0.0463(15) 0.041(2) 0.061(2) 0.0008(13) 0.0124(13) 0.0037(11)
C9 0.052(2) 0.0395(14) 0.061(2) 0.0020(14) 0.0143(13) 0.0039(11)
C10 0.047(2) 0.046(2) 0.064(2) 0.0044(13) 0.0073(13) 0.0091(12)
C11 0.070(2) 0.038(2) 0.065(2) 0.0052(14) 0.0107(15) 0.0022(13)
C12 0.066(2) 0.049(2) 0.062(2) -0.0022(14) 0.0117(14) -0.0038(13)
C13 0.050(2) 0.042(2) 0.061(2) -0.0015(14) 0.0131(13) 0.0001(12)
C14 0.0471(15) 0.0396(15) 0.060(2) 0.0012(14) 0.0121(12) 0.0045(12)
C15 0.066(2) 0.043(2) 0.064(2) 0.0044(14) 0.0079(14) 0.0018(13)
C16 0.065(2) 0.054(2) 0.070(2) 0.005(2) 0.0060(15) 0.0072(14)
C17 0.051(2) 0.051(2) 0.061(2) 0.0013(14) 0.0113(13) -0.0007(13)
C18 0.062(2) 0.057(2) 0.068(2) -0.003(2) 0.0142(14) 0.0042(14)
C19 0.062(2) 0.068(2) 0.080(2) 0.001(2) 0.014(2) 0.0209(15)
C20 0.066(2) 0.066(2) 0.063(2) 0.000(2) 0.0042(15) -0.0031(15)
C21 0.086(2) 0.066(2) 0.077(2) -0.006(2) 0.007(2) -0.013(2)
C22 0.087(7) 0.095(7) 0.057(5) 0.011(5) 0.000(5) -0.004(6)
C23 0.083(6) 0.128(6) 0.067(5) -0.007(4) 0.004(4) -0.005(5)
C24 0.119(6) 0.160(7) 0.071(5) -0.021(5) -0.018(4) 0.023(5)
C25 0.113(8) 0.182(11) 0.084(9) -0.026(9) -0.019(8) 0.038(8)
C26 0.142(13) 0.182(13) 0.107(13) 0.000(13) 0.030(13) 0.021(10)
C27 0.133(14) 0.195(17) 0.130(16) 0.024(16) -0.015(13) 0.044(13)
C22* 0.079(6) 0.061(6) 0.062(6) 0.003(5) 0.005(5) -0.003(5)
C23* 0.086(6) 0.096(6) 0.082(6) -0.011(5) -0.007(5) 0.004(5)
C24* 0.097(7) 0.184(8) 0.087(6) -0.016(6) -0.030(5) 0.032(6)
C25* 0.121(10) 0.201(11) 0.101(9) -0.033(9) -0.036(8) 0.036(8)
C26* 0.136(16) 0.278(21) 0.161(20) 0.025(20) -0.082(15) 0.034(16)
C27* 0.132(16) 0.235(15) 0.115(16) -0.030(13) -0.048(13) -0.011(13)
C25' 0.113(11) 0.218(12) 0.075(10) -0.047(11) -0.007(10) 0.057(10)
C26' 0.086(11) 0.239(13) 0.055(10) 0.013(12) 0.009(8) -0.033(12)
C27' 0.178(16) 0.267(20) 0.109(15) -0.032(17) -0.079(13) 0.032(15)
C25" 0.141(10) 0.211(13) 0.118(10) -0.036(11) -0.029(9) 0.026(11)
C26" 0.224(19) 0.247(26) 0.073(12) -0.041(15) -0.035(11) 0.055(20)
C27" 0.159(12) 0.229(23) 0.150(19) -0.054(18) -0.086(12) 0.008(17)
C28 0.056(2) 0.052(2) 0.059(2) -0.0006(14) 0.0045(13) -0.0059(13)
C29 0.0425(15) 0.058(2) 0.060(2) -0.003(2) 0.0045(13) -0.0028(13)
C30 0.067(2) 0.048(2) 0.066(2) -0.0031(15) 0.0046(14) 0.0022(13)
C31 0.057(2) 0.048(2) 0.068(2) 0.0045(14) 0.0069(13) -0.0026(13)
O32 0.0725(13) 0.0740(13) 0.0555(13) -0.0037(11) 0.0040(10) -0.0094(10)

loop_
_atom_site_label
_atom_site_type_symbol
_atom_site_fract_x
_atom_site_fract_y
_atom_site_fract_z
_atom_site_U_iso_or_equiv
_atom_site_thermal_displace_type
_atom_site_occupancy
_atom_site_calc_flag
_atom_site_refinement_flags
_atom_site_disorder_group
C1 C 0.1912(2) 0.7069(4) 0.12596(9) 0.0585(7) Uani 1 d . .
H1A H 0.1233 0.7353 0.10754 0.070 Uiso 1 calc R .
H1B H 0.2076 0.8132 0.14308 0.070 Uiso 1 calc R .
C2 C 0.2985(2) 0.6695(3) 0.09991(8) 0.0545(7) Uani 1 d . .
H2A H 0.3134 0.7726 0.08185 0.065 Uiso 1 calc R .
H2B H 0.3689 0.6523 0.11795 0.065 Uiso 1 calc R .
C3 C 0.2783(2) 0.5047(3) 0.07408(8) 0.0497(6) Uani 1 d . .
H3 H 0.2073 0.5272 0.05610 0.060 Uiso 1 calc R .
C4 C 0.2512(2) 0.3418(3) 0.10073(8) 0.0463(6) Uani 1 d . .
H4 H 0.3209 0.3197 0.11934 0.056 Uiso 1 calc R .
C5 C 0.1428(2) 0.3802(3) 0.12770(8) 0.0516(7) Uani 1 d . .
H5 H 0.0743 0.4012 0.10845 0.062 Uiso 1 calc R .
C6 C 0.1090(2) 0.2222(4) 0.15493(9) 0.0555(7) Uani 1 d . .
H6A H 0.0310 0.2456 0.16699 0.067 Uiso 1 calc R .
H6B H 0.1018 0.1139 0.13780 0.067 Uiso 1 calc R .
C7 C 0.1993(2) 0.1891(3) 0.18934(8) 0.0514(7) Uani 1 d . .
H7A H 0.2752 0.1526 0.17738 0.062 Uiso 1 calc R .
H7B H 0.1716 0.0905 0.20683 0.062 Uiso 1 calc R .
C8 C 0.2189(2) 0.3549(3) 0.21565(8) 0.0492(7) Uani 1 d . .
H8 H 0.1436 0.3818 0.22989 0.059 Uiso 1 calc R .
C9 C 0.2501(2) 0.5173(3) 0.18890(8) 0.0508(6) Uani 1 d . .
H9 H 0.3250 0.4859 0.17490 0.061 Uiso 1 calc R .
C10 C 0.1566(2) 0.5515(3) 0.15417(8) 0.0520(7) Uani 1 d . .
C11 C 0.2785(2) 0.6817(3) 0.21562(9) 0.0578(7) Uani 1 d . .
H11A H 0.3075 0.7783 0.19781 0.069 Uiso 1 calc R .
H11B H 0.2049 0.7236 0.22832 0.069 Uiso 1 calc R .
C12 C 0.3708(2) 0.6456(3) 0.24944(8) 0.0589(7) Uani 1 d . .
H12A H 0.3809 0.7538 0.26648 0.071 Uiso 1 calc R .
H12B H 0.4476 0.6190 0.23681 0.071 Uiso 1 calc R .
C13 C 0.3360(2) 0.4898(3) 0.27683(8) 0.0506(7) Uani 1 d . .
C14 C 0.3155(2) 0.3290(3) 0.24818(8) 0.0487(6) Uani 1 d . .
H14 H 0.3904 0.3141 0.23286 0.058 Uiso 1 calc R .
C15 C 0.3091(2) 0.1701(3) 0.27684(8) 0.0573(7) Uani 1 d . .
H15A H 0.3348 0.0600 0.26294 0.069 Uiso 1 calc R .
H15B H 0.2278 0.1530 0.28664 0.069 Uiso 1 calc R .
C16 C 0.3939(3) 0.2176(4) 0.31259(9) 0.0628(8) Uani 1 d . .
H16A H 0.4632 0.1373 0.31282 0.075 Uiso 1 calc R .
H16B H 0.3535 0.2055 0.33907 0.075 Uiso 1 calc R .
C17 C 0.4337(2) 0.4144(4) 0.30601(8) 0.0540(7) Uani 1 d . .
H17 H 0.5081 0.4103 0.29007 0.065 Uiso 1 calc R .
C18 C 0.2257(2) 0.5355(4) 0.30133(8) 0.0621(8) Uani 1 d . .
H18A H 0.1591 0.5572 0.28237 0.093 Uiso 1 calc R .
H18B H 0.2409 0.6426 0.3178 0.093 Uiso 1 calc R .
H18C H 0.2069 0.4360 0.3195 0.093 Uiso 1 calc R .
C19 C 0.0363(2) 0.6040(4) 0.17190(9) 0.0700(8) Uani 1 d . .
H19A H -0.0244 0.6008 0.1501 0.105 Uiso 1 calc R .
H19B H 0.0414 0.7245 0.1833 0.105 Uiso 1 calc R .
H19C H 0.0155 0.5201 0.1936 0.105 Uiso 1 calc R .
C20 C 0.4638(3) 0.5073(4) 0.34681(9) 0.0652(8) Uani 1 d D .
H20 H 0.3903 0.4995 0.36319 0.078 Uiso 0.527 calc PR 1
H20* H 0.3969 0.4905 0.36596 0.078 Uiso 0.473 d PR 2
C21 C 0.4874(3) 0.7080(4) 0.34162(10) 0.0764(9) Uani 1 d . .
H21A H 0.5149 0.7582 0.3678 0.115 Uiso 1 calc R .
H21B H 0.4143 0.7678 0.3328 0.115 Uiso 1 calc R .
H21C H 0.5478 0.7257 0.3210 0.115 Uiso 1 calc R .
C22 C 0.5591(12) 0.4092(25) 0.3724(3) 0.080(4) Uani 0.527 d PDU 1
H22A H 0.5427 0.2798 0.3713 0.096 Uiso 0.527 calc PR 1
H22B H 0.6368 0.4295 0.3599 0.096 Uiso 0.527 calc PR 1
C23 C 0.5658(7) 0.4677(16) 0.4172(2) 0.093(3) Uani 0.527 d PDU 1
H23A H 0.5801 0.5976 0.4184 0.111 Uiso 0.527 calc PR 1
H23B H 0.4890 0.4439 0.4301 0.111 Uiso 0.527 calc PR 1
C24 C 0.6626(6) 0.3730(12) 0.4415(2) 0.117(3) Uani 0.527 d PDU 1
H24A H 0.6326 0.2509 0.4460 0.140 Uiso 0.276 calc PR 1
H24B H 0.6648 0.4310 0.4687 0.140 Uiso 0.276 calc PR 1
H24E H 0.6574 0.2430 0.4368 0.140 Uiso 0.250 d PR 3
H24F H 0.6538 0.3959 0.4712 0.140 Uiso 0.250 d PR 3
C25 C 0.7912(10) 0.3503(21) 0.4299(5) 0.127(4) Uani 0.276 d PDU 1
H25 H 0.7925 0.3062 0.4010 0.152 Uiso 0.276 calc PR 1
C26 C 0.8550(13) 0.5311(24) 0.4313(7) 0.143(6) Uani 0.276 d PDU 1
H26A H 0.9376 0.5149 0.4238 0.215 Uiso 0.276 calc PR 1
H26B H 0.8517 0.5802 0.4591 0.215 Uiso 0.276 calc PR 1
H26C H 0.8163 0.6133 0.4119 0.215 Uiso 0.276 calc PR 1
C27 C 0.8545(14) 0.2118(26) 0.4570(8) 0.153(8) Uani 0.276 d PDU 1
H27A H 0.9368 0.2007 0.4487 0.229 Uiso 0.276 calc PR 1
H27B H 0.8148 0.0965 0.4540 0.229 Uiso 0.276 calc PR 1
H27C H 0.8522 0.2498 0.4858 0.229 Uiso 0.276 calc PR 1
C22* C 0.5809(12) 0.4256(24) 0.3625(4) 0.067(4) Uani 0.473 d PDU 2
H22C H 0.5725 0.2945 0.3617 0.081 Uiso 0.473 calc PR 2
H22D H 0.6430 0.4577 0.3429 0.081 Uiso 0.473 calc PR 2
C23* C 0.6247(8) 0.4775(15) 0.4053(3) 0.088(3) Uani 0.473 d PDU 2
H23C H 0.5600 0.4608 0.4249 0.106 Uiso 0.473 calc PR 2
H23D H 0.6461 0.6053 0.4054 0.106 Uiso 0.473 calc PR 2
C24* C 0.7319(9) 0.3679(15) 0.4198(3) 0.123(3) Uani 0.473 d PDU 2
H24C H 0.7910 0.3681 0.3978 0.148 Uiso 0.256 calc PR 2
H24D H 0.7066 0.2432 0.4239 0.148 Uiso 0.256 calc PR 2
H24G H 0.7904 0.3565 0.3978 0.148 Uiso 0.218 d PR 4
H24H H 0.7081 0.2476 0.4288 0.148 Uiso 0.218 d PR 4
C25* C 0.7912(15) 0.4358(22) 0.4596(4) 0.142(5) Uani 0.256 d PDU 2
H25* H 0.7277 0.4516 0.4801 0.170 Uiso 0.256 calc PR 2
C26* C 0.8787(25) 0.3010(31) 0.4774(8) 0.193(11) Uani 0.256 d PDU 2
H26D H 0.8388 0.1867 0.4812 0.289 Uiso 0.256 calc PR 2
H26E H 0.9095 0.3441 0.5038 0.289 Uiso 0.256 calc PR 2
H26F H 0.9441 0.2856 0.4585 0.289 Uiso 0.256 calc PR 2
C27* C 0.8470(22) 0.6191(24) 0.4526(7) 0.162(7) Uani 0.256 d PDU 2
H27D H 0.7873 0.7005 0.4412 0.242 Uiso 0.256 calc PR 2
H27E H 0.9120 0.6077 0.4334 0.242 Uiso 0.256 calc PR 2
H27F H 0.8774 0.6661 0.4788 0.242 Uiso 0.256 calc PR 2
C25' C 0.7822(10) 0.4431(22) 0.4273(6) 0.135(6) Uani 0.250 d PDU 3
H25' H 0.7896 0.4109 0.3977 0.162 Uiso 0.250 d PR 3
C26' C 0.7940(14) 0.6452(20) 0.4306(6) 0.126(5) Uani 0.250 d PDU 3
H26G H 0.7288 0.7020 0.4153 0.190 Uiso 0.250 calc PR 3
H26H H 0.8693 0.6826 0.4191 0.190 Uiso 0.250 calc PR 3
H26I H 0.7914 0.6805 0.4595 0.190 Uiso 0.250 calc PR 3
C27' C 0.8840(11) 0.3498(30) 0.4511(8) 0.186(9) Uani 0.250 d PDU 3
H27G H 0.8751 0.2205 0.4487 0.279 Uiso 0.250 calc PR 3
H27H H 0.8818 0.3838 0.4801 0.279 Uiso 0.250 calc PR 3
H27I H 0.9597 0.3859 0.4397 0.279 Uiso 0.250 calc PR 3
C25" C 0.7816(16) 0.4780(30) 0.4558(4) 0.157(6) Uani 0.218 d PDU 4
H25" H 0.7734 0.6064 0.4483 0.189 Uiso 0.218 d PR 4
C26" C 0.7091(19) 0.4473(41) 0.4944(4) 0.182(9) Uani 0.218 d PDU 4
H26J H 0.6257 0.4725 0.4883 0.273 Uiso 0.218 calc PR 4
H26K H 0.7376 0.5265 0.5163 0.273 Uiso 0.218 calc PR 4
H26L H 0.7177 0.3232 0.5033 0.273 Uiso 0.218 calc PR 4
C27" C 0.9129(13) 0.4410(57) 0.4633(7) 0.181(9) Uani 0.218 d PDU 4
H27J H 0.9557 0.4622 0.4379 0.271 Uiso 0.218 calc PR 4
H27K H 0.9237 0.3169 0.4718 0.271 Uiso 0.218 calc PR 4
H27L H 0.9436 0.5202 0.4849 0.271 Uiso 0.218 calc PR 4
C28 C 0.3831(2) 0.4709(3) 0.04592(8) 0.0555(7) Uani 1 d . .
H28A H 0.3930 0.5743 0.02750 0.067 Uiso 1 calc R .
H28B H 0.4562 0.4582 0.06280 0.067 Uiso 1 calc R .
C29 C 0.3646(2) 0.3060(4) 0.02070(9) 0.0536(7) Uani 1 d . .
C30 C 0.3383(2) 0.1436(3) 0.04566(9) 0.0604(7) Uani 1 d . .
H30A H 0.4087 0.1112 0.06251 0.073 Uiso 1 calc R .
H30B H 0.3196 0.0427 0.02713 0.073 Uiso 1 calc R .
C31 C 0.2332(2) 0.1781(4) 0.07380(9) 0.0574(7) Uani 1 d . .
H31A H 0.1607 0.1939 0.05672 0.069 Uiso 1 calc R .
H31B H 0.2216 0.0727 0.09151 0.069 Uiso 1 calc R .
O32 O 0.3650(2) 0.3051(3) -0.01637(6) 0.0673(5) Uani 1 d . .

loop_
_atom_type_symbol
_atom_type_description
_atom_type_scat_dispersion_real
_atom_type_scat_dispersion_imag
_atom_type_scat_source
C C 0.0033 0.0016 'International Tables Vol C Tables 4.2.6.8 and 6.1.1.4'
H H 0.0000 0.0000 'International Tables Vol C Tables 4.2.6.8 and 6.1.1.4'
O O 0.0106 0.0060 'International Tables Vol C Tables 4.2.6.8 and 6.1.1.4'

loop_
_geom_angle_atom_site_label_1
_geom_angle_atom_site_label_2
_geom_angle_atom_site_label_3
_geom_angle
_geom_angle_publ_flag
C2 C1 C10 114.2(2) yes
C2 C1 H1A 108.7 ?
C10 C1 H1A 108.7 ?
C2 C1 H1B 108.7 ?
C10 C1 H1B 108.7 ?
H1A C1 H1B 107.6 ?
C3 C2 C1 110.4(2) yes
C3 C2 H2A 109.6 ?
C1 C2 H2A 109.6 ?
C3 C2 H2B 109.6 ?
C1 C2 H2B 109.6 ?
H2A C2 H2B 108.1 ?
C2 C3 C4 111.5(2) yes
C2 C3 C28 111.0(2) yes
C4 C3 C28 111.9(2) yes
C2 C3 H3 107.4 ?
C4 C3 H3 107.4 ?
C28 C3 H3 107.4 ?
C31 C4 C3 110.1(2) yes
C31 C4 C5 112.3(2) yes
C3 C4 C5 110.0(2) yes
C31 C4 H4 108.1 ?
C3 C4 H4 108.1 ?
C5 C4 H4 108.1 ?
C6 C5 C4 113.2(2) yes
C6 C5 C10 110.0(2) yes
C4 C5 C10 113.4(2) yes
C6 C5 H5 106.6 ?
C4 C5 H5 106.6 ?
C10 C5 H5 106.6 ?
C7 C6 C5 112.4(2) yes
C7 C6 H6A 109.1 ?
C5 C6 H6A 109.1 ?
C7 C6 H6B 109.1 ?
C5 C6 H6B 109.1 ?
H6A C6 H6B 107.9 ?
C6 C7 C8 111.6(2) yes
C6 C7 H7A 109.3 ?
C8 C7 H7A 109.3 ?
C6 C7 H7B 109.3 ?
C8 C7 H7B 109.3 ?
H7A C7 H7B 108.0 ?
C14 C8 C7 112.4(2) yes
C14 C8 C9 109.0(2) yes
C7 C8 C9 111.1(2) yes
C14 C8 H8 108.1 ?
C7 C8 H8 108.1 ?
C9 C8 H8 108.1 ?
C11 C9 C8 111.2(2) yes
C11 C9 C10 114.2(2) yes
C8 C9 C10 112.4(2) yes
C11 C9 H9 106.1 ?
C8 C9 H9 106.1 ?
C10 C9 H9 106.1 ?
C19 C10 C1 105.5(2) yes
C19 C10 C5 109.9(2) yes
C1 C10 C5 108.6(2) yes
C19 C10 C9 111.3(2) yes
C1 C10 C9 112.4(2) yes
C5 C10 C9 109.1(2) yes
C12 C11 C9 113.4(2) yes
C12 C11 H11A 109.0 ?
C9 C11 H11A 109.0 ?
C12 C11 H11B 109.0 ?
C9 C11 H11B 109.0 ?
H11A C11 H11B 107.7 ?
C11 C12 C13 112.1(2) yes
C11 C12 H12A 109.2 ?
C13 C12 H12A 109.2 ?
C11 C12 H12B 109.2 ?
C13 C12 H12B 109.2 ?
H12A C12 H12B 107.9 ?
C12 C13 C18 110.8(2) yes
C12 C13 C14 106.5(2) yes
C18 C13 C14 112.1(2) yes
C12 C13 C17 116.6(2) yes
C18 C13 C17 109.9(2) yes
C14 C13 C17 100.5(2) yes
C15 C14 C8 119.2(2) yes
C15 C14 C13 104.6(2) yes
C8 C14 C13 114.8(2) yes
C15 C14 H14 105.8 ?
C8 C14 H14 105.8 ?
C13 C14 H14 105.8 ?
C14 C15 C16 104.3(2) yes
C14 C15 H15A 110.9 ?
C16 C15 H15A 110.9 ?
C14 C15 H15B 110.9 ?
C16 C15 H15B 110.9 ?
H15A C15 H15B 108.9 ?
C15 C16 C17 107.1(2) yes
C15 C16 H16A 110.3 ?
C17 C16 H16A 110.3 ?
C15 C16 H16B 110.3 ?
C17 C16 H16B 110.3 ?
H16A C16 H16B 108.6 ?
C20 C17 C13 120.6(2) yes
C20 C17 C16 111.8(2) yes
C13 C17 C16 103.0(2) yes
C20 C17 H17 106.9 ?
C13 C17 H17 106.9 ?
C16 C17 H17 106.9 ?
C13 C18 H18A 109.5 ?
C13 C18 H18B 109.5 ?
H18A C18 H18B 109.5 ?
C13 C18 H18C 109.5 ?
H18A C18 H18C 109.5 ?
H18B C18 H18C 109.5 ?
C10 C19 H19A 109.5 ?
C10 C19 H19B 109.5 ?
H19A C19 H19B 109.5 ?
C10 C19 H19C 109.5 ?
H19A C19 H19C 109.5 ?
H19B C19 H19C 109.5 ?
C17 C20 C22 113.2(5) yes
C17 C20 C22* 106.3(5) yes
C17 C20 C21 112.7(2) yes
C22 C20 C21 114.0(8) yes
C22* C20 C21 106.0(8) yes
C17 C20 H20 105.3 ?
C22 C20 H20 105.3 ?
C21 C20 H20 105.3 ?
C17 C20 H20* 109.1 ?
C22* C20 H20* 113.6 ?
C21 C20 H20* 109.1 ?
C20 C21 H21A 109.5 ?
C20 C21 H21B 109.5 ?
H21A C21 H21B 109.5 ?
C20 C21 H21C 109.5 ?
H21A C21 H21C 109.5 ?
H21B C21 H21C 109.5 ?
C23 C22 C20 113.7(7) yes
C23 C22 H22A 108.8 ?
C20 C22 H22A 108.8 ?
C23 C22 H22B 108.8 ?
C20 C22 H22B 108.8 ?
H22A C22 H22B 107.7 ?
C24 C23 C22 112.7(7) yes
C24 C23 H23A 109.1 ?
C22 C23 H23A 109.1 ?
C24 C23 H23B 109.1 ?
C22 C23 H23B 109.1 ?
H23A C23 H23B 107.8 ?
C23 C24 C25 127.5(8) yes
C23 C24 H24A 105.4 ?
C23 C24 H24B 105.4 ?
C25 C24 H24A 105.4 ?
C25 C24 H24B 105.4 ?
H24A C24 H24B 106.0 ?
C23 C24 C25' 108.4(8) yes
C23 C24 H24E 110.0 ?
C23 C24 H24F 110.0 ?
C25' C24 H24E 110.0 ?
C25' C24 H24F 110.0 ?
H24E C24 H24F 108.4 ?
C24 C25 C27 111.7(8) yes
C24 C25 C26 110.2(8) yes
C27 C25 C26 111.6(8) yes
C24 C25 H25 107.7 ?
C27 C25 H25 107.7 ?
C26 C25 H25 107.7 ?
H24G C25 H24H 90.5 ?
C25 C26 H26A 109.5 ?
C25 C26 H26B 109.5 ?
H26A C26 H26B 109.5 ?
C25 C26 H26C 109.5 ?
H26A C26 H26C 109.5 ?
H26B C26 H26C 109.5 ?
C25 C27 H27A 109.5 ?
C25 C27 H27B 109.5 ?
H27A C27 H27B 109.5 ?
C25 C27 H27C 109.5 ?
H27A C27 H27C 109.5 ?
H27B C27 H27C 109.5 ?
C23* C22* C20 117.7(8) yes
C23* C22* H22C 107.9 ?
C20 C22* H22C 107.9 ?
C23* C22* H22D 107.9 ?
C20 C22* H22D 107.9 ?
H22C C22* H22D 107.2 ?
C22* C23* C24* 112.6(7) yes
C22* C23* H23C 109.1 ?
C24* C23* H23C 109.1 ?
C22* C23* H23D 109.1 ?
C24* C23* H23D 109.1 ?
H23C C23* H23D 107.8 ?
C23* C24* C25* 114.3(9) yes
C23* C24* H24C 108.7 ?
C23* C24* H24D 108.7 ?
C25* C24* H24C 108.7 ?
C25* C24* H24D 108.7 ?
H24C C24* H24D 107.6 ?
C23* C24* C25" 102.8(10) yes
C23* C24* H24G 111.2 ?
C23* C24* H24H 111.2 ?
C25" C24* H24G 111.2 ?
C25" C24* H24H 111.2 ?
H24G C24* H24H 109.1 ?
C26* C25* C27* 112.7(9) yes
C26* C25* C24* 111.8(8) yes
C27* C25* C24* 110.3(8) yes
C26* C25* H25* 107.3 ?
C27* C25* H25* 107.3 ?
C24* C25* H25* 107.3 ?
C25* C26* H26D 109.5 ?
C25* C26* H26E 109.5 ?
H26D C26* H26E 109.5 ?
C25* C26* H26F 109.5 ?
H26D C26* H26F 109.5 ?
H26E C26* H26F 109.5 ?
C25* C27* H27D 109.5 ?
C25* C27* H27E 109.5 ?
H27D C27* H27E 109.5 ?
C25* C27* H27F 109.5 ?
H27D C27* H27F 109.5 ?
H27E C27* H27F 109.5 ?
C24 C25' C26' 113.3(8) yes
C24 C25' C27' 110.3(8) yes
C26' C25' C27' 110.6(8) yes
C24 C25' H25' 107.5 ?
C26' C25' H25' 107.5 ?
C27' C25' H25' 107.5 ?
C25' C26' H26G 109.5 ?
C25' C26' H26H 109.5 ?
H26G C26' H26H 109.5 ?
C25' C26' H26I 109.5 ?
H26G C26' H26I 109.5 ?
H26H C26' H26I 109.5 ?
C25' C27' H27G 109.5 ?
C25' C27' H27H 109.5 ?
H27G C27' H27H 109.5 ?
C25' C27' H27I 109.5 ?
H27G C27' H27I 109.5 ?
H27H C27' H27I 109.5 ?
C24* C25" C27" 110.7(9) yes
C24* C25" C27" 111.3(9) yes
C26" C25" C27" 112.2(9) yes
C24* C25" H25" 107.4 ?
C26" C25" H25" 107.4 ?
C27" C25" H25" 107.4 ?
C25" C26" H26J 109.5 ?
C25" C26" H26K 109.5 ?
H26J C26" H26K 109.5 ?
C25" C26" H26L 109.5 ?
H26J C26" H26L 109.5 ?
H26K C26" H26L 109.5 ?
C25" C27" H27J 109.5 ?
C25" C27" H27K 109.5 ?
H27J C27" H27K 109.5 ?
C25" C27" H27L 109.5 ?
H27J C27" H27L 109.5 ?
H27K C27" H27L 109.5 ?
C29 C28 C3 111.4(2) yes
C29 C28 H28A 109.4 ?
C3 C28 H28A 109.4 ?
C29 C28 H28B 109.4 ?
C3 C28 H28B 109.4 ?
H28A C28 H28B 108.0 ?
O32 C29 C28 123.4(3) yes
O32 C29 C30 122.9(3) yes
C28 C29 C30 113.6(2) yes
C29 C30 C31 110.6(2) yes
C29 C30 H30A 109.5 ?
C31 C30 H30A 109.5 ?
C29 C30 H30B 109.5 ?
C31 C30 H30B 109.5 ?
H30A C30 H30B 108.1 ?
C4 C31 C30 112.6(2) yes
C4 C31 H31A 109.1 ?
C30 C31 H31A 109.1 ?
C4 C31 H31B 109.1 ?
C30 C31 H31B 109.1 ?
H31A C31 H31B 107.8 ?

loop_
_geom_bond_atom_site_label_1
_geom_bond_atom_site_label_2
_geom_bond_distance
_geom_bond_publ_flag
C1 C2 1.524(4) yes
C1 C10 1.542(4) yes
C1 H1A 0.99 ?
C1 H1B 0.99 ?
C2 C3 1.512(4) yes
C2 H2A 0.99 ?
C2 H2B 0.99 ?
C3 C4 1.536(3) yes
C3 C28 1.537(3) yes
C3 H3 1.00 ?
C4 C31 1.523(4) yes
C4 C5 1.553(3) yes
C4 H4 1.00 ?
C5 C6 1.536(4) yes
C5 C10 1.556(3) yes
C5 H5 1.00 ?
C6 C7 1.524(4) yes
C6 H6A 0.99 ?
C6 H6B 0.99 ?
C7 C8 1.527(4) yes
C7 H7A 0.99 ?
C7 H7B 0.99 ?
C8 C14 1.521(3) yes
C8 C9 1.545(3) yes
C8 H8 1.00 ?
C9 C11 1.541(4) yes
C9 C10 1.557(4) yes
C9 H9 1.00 ?
C10 C19 1.542(3) yes
C11 C12 1.529(4) yes
C11 H11A 0.99 ?
C11 H11B 0.99 ?
C12 C13 1.529(3) yes
C12 H12A 0.99 ?
C12 H12B 0.99 ?
C13 C18 1.535(3) yes
C13 C14 1.542(3) yes
C13 C17 1.553(4) yes
C14 C15 1.519(4) yes
C14 H14 1.00 ?
C15 C16 1.538(4) yes
C15 H15A 0.99 ?
C15 H15B 0.99 ?
C16 C17 1.562(4) yes
C16 H16A 0.99 ?
C16 H16B 0.99 ?
C17 C20 1.535(4) yes
C17 H17 1.00 ?
C18 H18A 0.98 ?
C18 H18B 0.98 ?
C18 H18C 0.98 ?
C19 H19A 0.98 ?
C19 H19B 0.98 ?
C19 H19C 0.98 ?
C20 C22 1.539(7) yes
C20 C22* 1.540(8) yes
C20 C21 1.541(4) yes
C20 H20 1.00 ?
C20 H20* 1.00 ?
C21 H21A 0.98 ?
C21 H21B 0.98 ?
C21 H21C 0.98 ?
C22 C23 1.528(7) yes
C22 H22A 0.99 ?
C22 H22B 0.99 ?
C23 C24 1.516(7) yes
C23 H23A 0.99 ?
C23 H23B 0.99 ?
C24 C25 1.522(8) yes
C24 H24A 0.99 ?
C24 H24B 0.99 ?
C24 C25' 1.535(9) yes
C24 H24E 0.99 ?
C24 H24F 0.99 ?
C25 C27 1.535(9) yes
C25 C26 1.539(9) yes
C25 H25 1.00 ?
C26 H26A 0.98 ?
C26 H26B 0.98 ?
C26 H26C 0.98 ?
C27 H27A 0.98 ?
C27 H27B 0.98 ?
C27 H27C 0.98 ?
C22* C23* 1.524(8) yes
C22* H22C 0.99 ?
C22* H22D 0.99 ?
C23* C24* 1.534(8) yes
C23* H23C 0.99 ?
C23* H23D 0.99 ?
C24* C25* 1.537(9) yes
C24* H24C 0.99 ?
C24* H24D 0.99 ?
C24* C25" 1.535(9) yes
C24* H24G 0.99 ?
C24* H24H 0.99 ?
C25* C26* 1.523(9) yes
C25* C27* 1.534(9) yes
C25* H25* 1.00 ?
C26* H26D 0.98 ?
C26* H26E 0.98 ?
C26* H26F 0.98 ?
C27* H27D 0.98 ?
C27* H27E 0.98 ?
C27* H27F 0.98 ?
C25' C26' 1.528(9) yes
C25' C27' 1.546(9) yes
C25' H25' 1.00 ?
C26' H26G 0.98 ?
C26' H26H 0.98 ?
C26' H26I 0.98 ?
C27' H27G 0.98 ?
C27' H27H 0.98 ?
C27' H27I 0.98 ?
C25" C27" 1.528(9) yes
C25" C26" 1.534(9) yes
C25" H25" 1.00 ?
C26" H26J 0.98 ?
C26" H26K 0.98 ?
C26" H26L 0.98 ?
C27" H27J 0.98 ?
C27" H27K 0.98 ?
C27" H27L 0.98 ?
C28 C29 1.499(4) yes
C28 H28A 0.99 ?
C28 H28B 0.99 ?
C29 O32 1.209(3) yes
C29 C30 1.500(4) yes
C30 C31 1.540(4) yes
C30 H30A 0.99 ?
C30 H30B 0.99 ?
C31 H31A 0.99 ?
C31 H31B 0.99 ?

loop_
_geom_torsion_atom_site_label_1
_geom_torsion_atom_site_label_2
_geom_torsion_atom_site_label_3
_geom_torsion_atom_site_label_4
_geom_torsion
C10 C1 C2 C3 56.9(3)
C1 C2 C3 C4 -57.6(3)
C1 C2 C3 C28 177.0(2)
C2 C3 C4 C31 -179.1(2)
C28 C3 C4 C31 -54.2(3)
C2 C3 C4 C5 56.6(3)
C28 C3 C4 C5 -178.4(2)
C31 C4 C5 C6 56.3(3)
C3 C4 C5 C6 179.3(2)
C31 C4 C5 C10 -177.6(2)
C3 C4 C5 C10 -54.6(3)
C4 C5 C6 C7 70.0(3)
C10 C5 C6 C7 -57.9(3)
C5 C6 C7 C8 56.0(3)
C6 C7 C8 C14 -175.7(2)
C6 C7 C8 C9 -53.3(3)
C14 C8 C9 C11 -51.6(3)
C7 C8 C9 C11 -176.0(2)
C14 C8 C9 C10 179.0(2)
C7 C8 C9 C10 54.6(3)
C2 C1 C10 C19 -170.8(2)
C2 C1 C10 C5 -53.0(3)
C2 C1 C10 C9 67.7(3)
C6 C5 C10 C19 -65.4(3)
C4 C5 C10 C19 166.8(2)
C6 C5 C10 C1 179.6(2)
C4 C5 C10 C1 51.8(3)
C6 C5 C10 C9 56.8(2)
C4 C5 C10 C9 -71.0(3)
C11 C9 C10 C19 -62.7(3)
C8 C9 C10 C19 65.2(3)
C11 C9 C10 C1 55.4(3)
C8 C9 C10 C1 -176.7(2)
C11 C9 C10 C5 175.9(2)
C8 C9 C10 C5 -56.3(3)
C8 C9 C11 C12 51.7(3)
C10 C9 C11 C12 -179.8(2)
C9 C11 C12 C13 -55.1(3)
C11 C12 C13 C18 -66.2(3)
C11 C12 C13 C14 56.0(3)
C11 C12 C13 C17 167.1(2)
C7 C8 C14 C15 -52.7(3)
C9 C8 C14 C15 -176.2(2)
C7 C8 C14 C13 -177.7(2)
C9 C8 C14 C13 58.7(3)
C12 C13 C14 C15 167.4(2)
C18 C13 C14 C15 -71.2(3)
C17 C13 C14 C15 45.4(2)
C12 C13 C14 C8 -60.2(3)
C18 C13 C14 C8 61.2(3)
C17 C13 C14 C8 177.9(2)
C8 C14 C15 C16 -162.8(2)
C13 C14 C15 C16 -32.9(3)
C14 C15 C16 C17 7.4(3)
C12 C13 C17 C20 80.7(3)
C18 C13 C17 C20 -46.5(3)
C14 C13 C17 C20 -164.8(2)
C12 C13 C17 C16 -153.9(2)
C18 C13 C17 C16 78.9(3)
C14 C13 C17 C16 -39.4(2)
C15 C16 C17 C20 151.3(2)
C15 C16 C17 C13 20.4(3)
C13 C17 C20 C22 177.6(8)
C16 C17 C20 C22 56.4(8)
C13 C17 C20 C22* -167.0(8)
C16 C17 C20 C22* 71.8(8)
C13 C17 C20 C21 -51.2(3)
C16 C17 C20 C21 -172.4(2)
C17 C20 C22 C23 -163.9(9)
C22* C20 C22 C23 128.5(53)
C21 C20 C22 C23 65.6(14)
C20 C22 C23 C24 -178.4(11)
C22 C23 C24 C25 49.5(15)
C23 C24 C25 C26 68.4(16)
C23 C24 C25 C27 -167.0(12)
C23 C24 C25' C26' 55.5(14)
C23 C24 C25' C27' -179.8(12)
C17 C20 C22* C23* -172.8(11)
C22 C20 C22* C23* -55.2(36)
C21 C20 C22* C23* 67.0(14)
C20 C22* C23* C24* 171.8(12)
C22* C23* C24* C25* 170.6(13)
C23* C24* C25* C26* 167.5(16)
C23* C24* C25* C27* -66.3(17)
C23* C24* C25" C26" 78.6(17)
C23* C24* C25" C27" -155.8(17)
C2 C3 C28 C29 179.1(2)
C4 C3 C28 C29 53.8(3)
C3 C28 C29 O32 122.4(3)
C3 C28 C29 C30 -54.1(3)
O32 C29 C30 C31 -122.7(3)
C28 C29 C30 C31 53.8(3)
C3 C4 C31 C30 54.7(3)
C5 C4 C31 C30 177.6(2)
C29 C30 C31 C4 -54.3(3)
